data_7034720
loop_
_publ_author_name
'Gl\"oge, Thomas'
'Jess, Kristof'
'Bannenberg, Thomas'
'Jones, Peter G.'
'Langenscheidt-Dabringhausen, Nadine'
'Salzer, Albrecht'
'Tamm, Matthias'

_publ_section_title
;
 16-Electron pentadienyl- and cyclopentadienyl-ruthenium half-sandwich
 complexes with bis(imidazol-2-imine) ligands and their use in catalytic
 transfer hydrogenation.
;
_journal_issue 26
_journal_name_full 'Dalton transactions (Cambridge, England : 2003)'
_journal_page_first 11717
_journal_page_last 11724
_journal_paper_doi 10.1039/c5dt01080b
_journal_volume 44
_journal_year 2015
_chemical_formula_sum 'C31 H55 B F4 N6 Ru'
_chemical_formula_weight 699.69
_chemical_name_systematic
;
 ?
;
_space_group_IT_number 14
_symmetry_cell_setting monoclinic
_symmetry_space_group_name_Hall '-P 2ybc'
_symmetry_space_group_name_H-M 'P 1 21/c 1'
_atom_sites_solution_hydrogens geom
_atom_sites_solution_primary direct
_atom_sites_solution_secondary difmap
_audit_creation_method SHELXL-97
_audit_update_record
;
2015-03-18 deposited with the CCDC.
2015-04-07 downloaded from the CCDC.
;
_cell_angle_alpha 90.00
_cell_angle_beta 99.176(2)
_cell_angle_gamma 90.00
_cell_formula_units_Z 8
_cell_length_a 15.7948(2)
_cell_length_b 14.0426(4)
_cell_length_c 31.4970(9)
_cell_measurement_reflns_used 54516
_cell_measurement_temperature 100(2)
_cell_measurement_theta_max 30.7239
_cell_measurement_theta_min 2.1173
_cell_volume 6896.6(3)
_computing_cell_refinement
;
CrysAlis RED, Oxford Diffraction Ltd.,
Version 1.171.32.36 (release 29-09-2008 CrysAlis171 .NET)
(compiled Sep 29 2008,12:11:20)
;
_computing_data_collection
;
CrysAlis RED, Oxford Diffraction Ltd.,
Version 1.171.32.36 (release 29-09-2008 CrysAlis171 .NET)
(compiled Sep 29 2008,12:11:20)
;
_computing_data_reduction
;
CrysAlis RED, Oxford Diffraction Ltd.,
Version 1.171.32.36 (release 29-09-2008 CrysAlis171 .NET)
(compiled Sep 29 2008,12:11:20)
;
_computing_molecular_graphics 'Siemens XP'
_computing_publication_material SHELXL-97
_computing_structure_refinement 'SHELXL-97 (Sheldrick, 1997)'
_computing_structure_solution 'SHELXS-97 (Sheldrick, 1990)'
_diffrn_ambient_temperature 100(2)
_diffrn_detector_area_resol_mean 16.1419
_diffrn_measured_fraction_theta_full 0.998
_diffrn_measured_fraction_theta_max 0.998
_diffrn_measurement_device_type 'Oxford Diffraction Xcalibur E'
_diffrn_measurement_method \w-scan
_diffrn_radiation_monochromator graphite
_diffrn_radiation_source 'Enhance (Mo) X-ray Source'
_diffrn_radiation_type 'Mo K\a'
_diffrn_radiation_wavelength 0.71073
_diffrn_reflns_av_R_equivalents 0.0356
_diffrn_reflns_av_sigmaI/netI 0.0358
_diffrn_reflns_limit_h_max 21
_diffrn_reflns_limit_h_min -21
_diffrn_reflns_limit_k_max 18
_diffrn_reflns_limit_k_min -18
_diffrn_reflns_limit_l_max 41
_diffrn_reflns_limit_l_min -41
_diffrn_reflns_number 128239
_diffrn_reflns_theta_full 28.28
_diffrn_reflns_theta_max 28.28
_diffrn_reflns_theta_min 2.12
_exptl_absorpt_coefficient_mu 0.506
_exptl_absorpt_correction_T_max 1.00000
_exptl_absorpt_correction_T_min 0.93220
_exptl_absorpt_correction_type multi-scan
_exptl_absorpt_process_details
;
CrysAlis RED, Oxford Diffraction Ltd.,
Version 1.171.32.36 (release 29-09-2008 CrysAlis171 .NET)
(compiled Sep 29 2008,12:11:20)
;
_exptl_crystal_colour red
_exptl_crystal_density_diffrn 1.348
_exptl_crystal_density_method 'not measured'
_exptl_crystal_description prism
_exptl_crystal_F_000 2944
_exptl_crystal_size_max 0.38
_exptl_crystal_size_mid 0.23
_exptl_crystal_size_min 0.15
_refine_diff_density_max 1.095
_refine_diff_density_min -0.992
_refine_diff_density_rms 0.077
_refine_ls_extinction_method none
_refine_ls_goodness_of_fit_ref 1.108
_refine_ls_hydrogen_treatment constr
_refine_ls_matrix_type full
_refine_ls_number_parameters 822
_refine_ls_number_reflns 17068
_refine_ls_number_restraints 70
_refine_ls_restrained_S_all 1.107
_refine_ls_R_factor_all 0.0565
_refine_ls_R_factor_gt 0.0418
_refine_ls_shift/su_max 0.004
_refine_ls_shift/su_mean 0.000
_refine_ls_structure_factor_coef Fsqd
_refine_ls_weighting_details 'calc w=1/[\s^2^(Fo^2^)+(0.0291P)^2^+12.3954P] where P=(Fo^2^+2Fc^2^)/3'
_refine_ls_weighting_scheme calc
_refine_ls_wR_factor_gt 0.0944
_refine_ls_wR_factor_ref 0.0971
_reflns_number_gt 13535
_reflns_number_total 17068
_reflns_threshold_expression >2sigma(I)
_cod_data_source_file c5dt01080b2.cif
_cod_data_source_block tomy31
_cod_depositor_comments 'Adding full bibliography for 7034718--7034721.cif.'
_cod_original_sg_symbol_H-M 'P 21/c'
_cod_database_code 7034720

loop_
_symmetry_equiv_pos_as_xyz
'x, y, z'
'-x, y+1/2, -z+1/2'
'-x, -y, -z'
'x, -y-1/2, z-1/2'

loop_
_atom_site_label
_atom_site_type_symbol
_atom_site_fract_x
_atom_site_fract_y
_atom_site_fract_z
_atom_site_U_iso_or_equiv
_atom_site_adp_type
_atom_site_occupancy
_atom_site_symmetry_multiplicity
_atom_site_calc_flag
_atom_site_refinement_flags
_atom_site_disorder_assembly
_atom_site_disorder_group
Ru1 Ru 0.030474(13) 0.301651(16) 0.119125(7) 0.01533(5) Uani 1 1 d . . .
N1 N 0.11766(13) 0.35383(16) 0.07983(7) 0.0145(4) Uani 1 1 d . . .
N2 N -0.04964(13) 0.36942(16) 0.07295(7) 0.0149(4) Uani 1 1 d . . .
N3 N 0.20798(14) 0.24220(17) 0.05061(7) 0.0170(5) Uani 1 1 d . . .
N4 N 0.26443(14) 0.38060(17) 0.07004(7) 0.0175(5) Uani 1 1 d . . .
N5 N -0.17579(14) 0.27777(16) 0.04440(7) 0.0173(5) Uani 1 1 d . . .
N6 N -0.19742(14) 0.42184(17) 0.06551(7) 0.0186(5) Uani 1 1 d . . .
C1 C 0.08171(16) 0.44565(19) 0.06317(9) 0.0167(5) Uani 1 1 d . . .
H1A H 0.1153 0.4716 0.0418 0.020 Uiso 1 1 calc R . .
H1B H 0.0832 0.4922 0.0869 0.020 Uiso 1 1 calc R . .
C2 C -0.00976(16) 0.42706(19) 0.04237(8) 0.0165(5) Uani 1 1 d . . .
H2A H -0.0410 0.4879 0.0363 0.020 Uiso 1 1 calc R . .
H2B H -0.0110 0.3922 0.0150 0.020 Uiso 1 1 calc R . .
C3 C 0.19193(16) 0.32749(19) 0.06821(8) 0.0154(5) Uani 1 1 d . . .
C4 C 0.29085(17) 0.2436(2) 0.03955(9) 0.0211(6) Uani 1 1 d . . .
C5 C 0.32564(17) 0.3284(2) 0.05140(9) 0.0214(6) Uani 1 1 d . . .
C6 C 0.3296(2) 0.1640(2) 0.01756(10) 0.0295(7) Uani 1 1 d . . .
H6A H 0.3846 0.1847 0.0101 0.044 Uiso 1 1 calc R . .
H6B H 0.2907 0.1462 -0.0087 0.044 Uiso 1 1 calc R . .
H6C H 0.3388 0.1090 0.0369 0.044 Uiso 1 1 calc R . .
C7 C 0.41346(19) 0.3652(3) 0.04672(11) 0.0341(8) Uani 1 1 d . . .
H7A H 0.4542 0.3494 0.0726 0.051 Uiso 1 1 calc R . .
H7B H 0.4110 0.4345 0.0429 0.051 Uiso 1 1 calc R . .
H7C H 0.4321 0.3356 0.0216 0.051 Uiso 1 1 calc R . .
C8 C 0.13977(18) 0.1719(2) 0.03696(9) 0.0199(6) Uani 1 1 d . . .
H8 H 0.0916 0.1872 0.0529 0.024 Uiso 1 1 calc R . .
C9 C 0.1044(2) 0.1816(2) -0.01080(9) 0.0279(7) Uani 1 1 d . . .
H9A H 0.0820 0.2462 -0.0167 0.042 Uiso 1 1 calc R . .
H9B H 0.0581 0.1354 -0.0187 0.042 Uiso 1 1 calc R . .
H9C H 0.1503 0.1696 -0.0277 0.042 Uiso 1 1 calc R . .
C10 C 0.1680(2) 0.0701(2) 0.04924(11) 0.0308(7) Uani 1 1 d . . .
H10A H 0.2006 0.0445 0.0278 0.046 Uiso 1 1 calc R . .
H10B H 0.1174 0.0304 0.0502 0.046 Uiso 1 1 calc R . .
H10C H 0.2043 0.0703 0.0776 0.046 Uiso 1 1 calc R . .
C11 C 0.27745(18) 0.4727(2) 0.09322(9) 0.0219(6) Uani 1 1 d . . .
H11 H 0.2259 0.4830 0.1074 0.026 Uiso 1 1 calc R . .
C12 C 0.35497(19) 0.4688(3) 0.12917(10) 0.0303(7) Uani 1 1 d . . .
H12A H 0.3516 0.4113 0.1465 0.045 Uiso 1 1 calc R . .
H12B H 0.3551 0.5251 0.1475 0.045 Uiso 1 1 calc R . .
H12C H 0.4078 0.4673 0.1166 0.045 Uiso 1 1 calc R . .
C13 C 0.2823(2) 0.5574(2) 0.06346(10) 0.0290(7) Uani 1 1 d . . .
H13A H 0.3388 0.5587 0.0543 0.043 Uiso 1 1 calc R . .
H13B H 0.2737 0.6165 0.0788 0.043 Uiso 1 1 calc R . .
H13C H 0.2376 0.5515 0.0382 0.043 Uiso 1 1 calc R . .
C14 C -0.13578(16) 0.35674(18) 0.06175(8) 0.0135(5) Uani 1 1 d . . .
C15 C -0.26450(17) 0.2931(2) 0.03731(9) 0.0242(6) Uani 1 1 d . . .
C16 C -0.27768(17) 0.3822(2) 0.05024(9) 0.0236(6) Uani 1 1 d . . .
C17 C -0.3297(2) 0.2212(3) 0.01911(11) 0.0364(8) Uani 1 1 d . . .
H17A H -0.3393 0.1764 0.0417 0.055 Uiso 1 1 calc R . .
H17B H -0.3091 0.1865 -0.0042 0.055 Uiso 1 1 calc R . .
H17C H -0.3836 0.2535 0.0079 0.055 Uiso 1 1 calc R . .
C18 C -0.3618(2) 0.4326(3) 0.04969(13) 0.0425(9) Uani 1 1 d . . .
H18A H -0.4061 0.4013 0.0290 0.064 Uiso 1 1 calc R . .
H18B H -0.3561 0.4991 0.0412 0.064 Uiso 1 1 calc R . .
H18C H -0.3780 0.4301 0.0784 0.064 Uiso 1 1 calc R . .
C19 C -0.1277(2) 0.1956(2) 0.03087(9) 0.0253(6) Uani 1 1 d . . .
H19 H -0.0656 0.2089 0.0411 0.030 Uiso 1 1 calc R . .
C20 C -0.1388(2) 0.1911(3) -0.01789(10) 0.0353(8) Uani 1 1 d . . .
H20A H -0.1980 0.1735 -0.0294 0.053 Uiso 1 1 calc R . .
H20B H -0.0996 0.1433 -0.0265 0.053 Uiso 1 1 calc R . .
H20C H -0.1258 0.2535 -0.0292 0.053 Uiso 1 1 calc R . .
C21 C -0.1480(3) 0.1034(2) 0.05206(11) 0.0426(9) Uani 1 1 d . . .
H21A H -0.1454 0.1138 0.0830 0.064 Uiso 1 1 calc R . .
H21B H -0.1060 0.0548 0.0473 0.064 Uiso 1 1 calc R . .
H21C H -0.2057 0.0821 0.0396 0.064 Uiso 1 1 calc R . .
C22 C -0.1779(2) 0.5169(2) 0.08405(10) 0.0262(6) Uani 1 1 d . . .
H22 H -0.1156 0.5176 0.0967 0.031 Uiso 1 1 calc R . .
C23 C -0.2286(2) 0.5363(3) 0.12079(11) 0.0424(9) Uani 1 1 d . . .
H23A H -0.2856 0.5607 0.1089 0.064 Uiso 1 1 calc R . .
H23B H -0.1981 0.5835 0.1404 0.064 Uiso 1 1 calc R . .
H23C H -0.2345 0.4770 0.1365 0.064 Uiso 1 1 calc R . .
C24 C -0.1918(2) 0.5941(2) 0.04968(11) 0.0338(7) Uani 1 1 d . . .
H24A H -0.1603 0.5777 0.0263 0.051 Uiso 1 1 calc R . .
H24B H -0.1710 0.6552 0.0623 0.051 Uiso 1 1 calc R . .
H24C H -0.2532 0.5992 0.0383 0.051 Uiso 1 1 calc R . .
C25 C 0.0868(3) 0.1683(2) 0.13925(10) 0.0420(9) Uani 1 1 d . . .
H25A H 0.0486 0.1207 0.1497 0.050 Uiso 1 1 calc R . .
H25B H 0.1261 0.1405 0.1210 0.050 Uiso 1 1 calc R . .
C26 C 0.1220(2) 0.2387(2) 0.16923(9) 0.0283(7) Uani 1 1 d . . .
C27 C 0.06850(19) 0.3014(2) 0.18746(8) 0.0242(6) Uani 1 1 d . . .
H27 H 0.0953 0.3435 0.2092 0.029 Uiso 1 1 calc R . .
C28 C -0.0226(2) 0.3076(3) 0.17621(9) 0.0318(7) Uani 1 1 d . . .
C29 C -0.0711(2) 0.2417(3) 0.14869(10) 0.0410(9) Uani 1 1 d . . .
H29A H -0.1303 0.2607 0.1365 0.049 Uiso 1 1 calc R . .
H29B H -0.0654 0.1738 0.1571 0.049 Uiso 1 1 calc R . .
C30 C 0.2166(2) 0.2615(4) 0.17505(12) 0.0568(13) Uani 1 1 d . . .
H30A H 0.2253 0.3291 0.1821 0.085 Uiso 1 1 calc R . .
H30B H 0.2387 0.2475 0.1484 0.085 Uiso 1 1 calc R . .
H30C H 0.2472 0.2227 0.1984 0.085 Uiso 1 1 calc R . .
C31 C -0.0627(3) 0.3980(4) 0.18993(12) 0.0646(15) Uani 1 1 d . . .
H31A H -0.1174 0.4093 0.1712 0.097 Uiso 1 1 calc R . .
H31B H -0.0240 0.4517 0.1878 0.097 Uiso 1 1 calc R . .
H31C H -0.0725 0.3915 0.2197 0.097 Uiso 1 1 calc R . .
Ru2 Ru 0.589122(14) 0.048327(18) 0.169920(7) 0.01963(6) Uani 1 1 d . A .
N9 N 0.80969(14) 0.05340(17) 0.23117(7) 0.0189(5) Uani 1 1 d . . .
N10 N 0.82051(14) -0.06854(16) 0.18985(7) 0.0170(5) Uani 1 1 d . . .
N11 N 0.38328(14) 0.00094(17) 0.23668(7) 0.0190(5) Uani 1 1 d . . .
N12 N 0.37314(14) -0.07172(17) 0.17501(7) 0.0189(5) Uani 1 1 d . . .
N7 N 0.67910(14) -0.03164(18) 0.20477(7) 0.0195(5) Uani 1 1 d DU . .
N8 N 0.51591(13) -0.02827(17) 0.21002(7) 0.0174(5) Uani 1 1 d DU . .
C41 C 0.6524(5) -0.0952(5) 0.2384(2) 0.0178(15) Uani 0.561(9) 1 d PDU A 1
H41A H 0.6610 -0.0623 0.2666 0.021 Uiso 0.561(9) 1 calc PR A 1
H41B H 0.6875 -0.1539 0.2412 0.021 Uiso 0.561(9) 1 calc PR A 1
C42 C 0.5584(3) -0.1202(4) 0.22523(19) 0.0220(13) Uani 0.561(9) 1 d PDU A 1
H42A H 0.5511 -0.1681 0.2019 0.026 Uiso 0.561(9) 1 calc PR A 1
H42B H 0.5341 -0.1459 0.2500 0.026 Uiso 0.561(9) 1 calc PR A 1
C41' C 0.6481(7) -0.1109(7) 0.2271(3) 0.024(2) Uani 0.439(9) 1 d PDU A 2
H41C H 0.6928 -0.1330 0.2507 0.028 Uiso 0.439(9) 1 calc PR A 2
H41D H 0.6317 -0.1646 0.2071 0.028 Uiso 0.439(9) 1 calc PR A 2
C42' C 0.5711(4) -0.0736(6) 0.2446(2) 0.0220(16) Uani 0.439(9) 1 d PDU A 2
H42C H 0.5405 -0.1266 0.2563 0.026 Uiso 0.439(9) 1 calc PR A 2
H42D H 0.5893 -0.0273 0.2680 0.026 Uiso 0.439(9) 1 calc PR A 2
C43 C 0.76497(17) -0.0168(2) 0.20869(8) 0.0168(5) Uani 1 1 d . A .
C44 C 0.89661(16) 0.0450(2) 0.22720(8) 0.0186(5) Uani 1 1 d . . .
C45 C 0.90305(17) -0.0311(2) 0.20127(9) 0.0197(6) Uani 1 1 d . . .
C46 C 0.96555(18) 0.1094(2) 0.24855(10) 0.0253(6) Uani 1 1 d . . .
H46A H 1.0216 0.0842 0.2445 0.038 Uiso 1 1 calc R . .
H46B H 0.9627 0.1131 0.2794 0.038 Uiso 1 1 calc R . .
H46C H 0.9577 0.1730 0.2358 0.038 Uiso 1 1 calc R . .
C47 C 0.98054(19) -0.0688(3) 0.18565(11) 0.0325(8) Uani 1 1 d . . .
H47A H 1.0310 -0.0325 0.1987 0.049 Uiso 1 1 calc R . .
H47B H 0.9734 -0.0627 0.1543 0.049 Uiso 1 1 calc R . .
H47C H 0.9883 -0.1360 0.1937 0.049 Uiso 1 1 calc R . .
C48 C 0.7694(2) 0.1196(2) 0.25836(10) 0.0303(7) Uani 1 1 d . . .
H48 H 0.7060 0.1122 0.2497 0.036 Uiso 1 1 calc R . .
C49 C 0.7895(3) 0.2228(3) 0.25035(14) 0.0480(10) Uani 1 1 d . . .
H49A H 0.8478 0.2375 0.2646 0.072 Uiso 1 1 calc R . .
H49B H 0.7485 0.2639 0.2620 0.072 Uiso 1 1 calc R . .
H49C H 0.7851 0.2337 0.2193 0.072 Uiso 1 1 calc R . .
C50 C 0.7899(2) 0.0888(3) 0.30512(10) 0.0404(9) Uani 1 1 d . . .
H50A H 0.7709 0.0229 0.3079 0.061 Uiso 1 1 calc R . .
H50B H 0.7600 0.1306 0.3228 0.061 Uiso 1 1 calc R . .
H50C H 0.8519 0.0930 0.3148 0.061 Uiso 1 1 calc R . .
C51 C 0.79363(19) -0.1555(2) 0.16508(10) 0.0276(7) Uani 1 1 d . . .
H51 H 0.7296 -0.1576 0.1611 0.033 Uiso 1 1 calc R . .
C52 C 0.8262(3) -0.2432(3) 0.19113(14) 0.0463(10) Uani 1 1 d . . .
H52A H 0.8884 -0.2484 0.1925 0.069 Uiso 1 1 calc R . .
H52B H 0.7985 -0.3002 0.1773 0.069 Uiso 1 1 calc R . .
H52C H 0.8125 -0.2376 0.2203 0.069 Uiso 1 1 calc R . .
C53 C 0.8187(2) -0.1545(3) 0.12016(10) 0.0355(8) Uani 1 1 d . . .
H53A H 0.8054 -0.0920 0.1069 0.053 Uiso 1 1 calc R . .
H53B H 0.7864 -0.2038 0.1024 0.053 Uiso 1 1 calc R . .
H53C H 0.8803 -0.1671 0.1224 0.053 Uiso 1 1 calc R . .
C54 C 0.42970(16) -0.03231(19) 0.20753(8) 0.0164(5) Uani 1 1 d . A .
C55 C 0.29633(17) -0.0174(2) 0.22225(9) 0.0213(6) Uani 1 1 d . . .
C56 C 0.28987(16) -0.0621(2) 0.18430(9) 0.0188(5) Uani 1 1 d . . .
C57 C 0.22496(19) 0.0113(3) 0.24581(11) 0.0406(9) Uani 1 1 d . . .
H57A H 0.2116 0.0788 0.2405 0.061 Uiso 1 1 calc R . .
H57B H 0.2427 0.0008 0.2767 0.061 Uiso 1 1 calc R . .
H57C H 0.1739 -0.0271 0.2356 0.061 Uiso 1 1 calc R . .
C58 C 0.21059(17) -0.0954(2) 0.15570(10) 0.0255(6) Uani 1 1 d . . .
H58A H 0.1616 -0.0916 0.1712 0.038 Uiso 1 1 calc R . .
H58B H 0.2183 -0.1615 0.1471 0.038 Uiso 1 1 calc R . .
H58C H 0.1999 -0.0550 0.1300 0.038 Uiso 1 1 calc R . .
C59 C 0.42351(18) 0.0436(2) 0.27800(9) 0.0221(6) Uani 1 1 d . . .
H59 H 0.4856 0.0526 0.2762 0.027 Uiso 1 1 calc R . .
C60 C 0.3876(3) 0.1409(3) 0.28524(12) 0.0455(10) Uani 1 1 d . . .
H60A H 0.3891 0.1807 0.2598 0.068 Uiso 1 1 calc R . .
H60B H 0.4222 0.1707 0.3103 0.068 Uiso 1 1 calc R . .
H60C H 0.3282 0.1346 0.2903 0.068 Uiso 1 1 calc R . .
C61 C 0.4192(2) -0.0239(3) 0.31510(10) 0.0339(8) Uani 1 1 d . . .
H61A H 0.3591 -0.0375 0.3170 0.051 Uiso 1 1 calc R . .
H61B H 0.4470 0.0055 0.3420 0.051 Uiso 1 1 calc R . .
H61C H 0.4487 -0.0834 0.3103 0.051 Uiso 1 1 calc R . .
C62 C 0.40156(18) -0.1306(2) 0.14092(9) 0.0245(6) Uani 1 1 d . . .
H62 H 0.4645 -0.1193 0.1426 0.029 Uiso 1 1 calc R . .
C63 C 0.3597(2) -0.1015(3) 0.09592(10) 0.0383(9) Uani 1 1 d . . .
H63A H 0.2998 -0.1228 0.0909 0.057 Uiso 1 1 calc R . .
H63B H 0.3906 -0.1309 0.0747 0.057 Uiso 1 1 calc R . .
H63C H 0.3617 -0.0320 0.0932 0.057 Uiso 1 1 calc R . .
C64 C 0.3904(2) -0.2360(3) 0.14996(12) 0.0374(8) Uani 1 1 d . . .
H64A H 0.4147 -0.2498 0.1799 0.056 Uiso 1 1 calc R . .
H64B H 0.4200 -0.2740 0.1308 0.056 Uiso 1 1 calc R . .
H64C H 0.3292 -0.2519 0.1450 0.056 Uiso 1 1 calc R . .
C65 C 0.6777(2) 0.1139(3) 0.13298(10) 0.0321(7) Uani 1 1 d . . .
H65A H 0.6830 0.1841 0.1347 0.039 Uiso 1 1 calc R A .
H65B H 0.7327 0.0805 0.1324 0.039 Uiso 1 1 calc R . .
C66 C 0.6043(2) 0.0769(3) 0.10629(10) 0.0316(7) Uani 1 1 d . A .
C67 C 0.5202(2) 0.1090(3) 0.11151(10) 0.0341(8) Uani 1 1 d . . .
H67 H 0.4745 0.0946 0.0890 0.041 Uiso 1 1 calc R A .
C68 C 0.4992(2) 0.1600(3) 0.14702(11) 0.0339(8) Uani 1 1 d . A .
C69 C 0.5639(2) 0.1901(3) 0.18131(12) 0.0364(8) Uani 1 1 d . . .
H69A H 0.5445 0.2043 0.2090 0.044 Uiso 1 1 calc R A .
H69B H 0.6060 0.2369 0.1737 0.044 Uiso 1 1 calc R . .
C70 C 0.6090(3) -0.0032(3) 0.07474(11) 0.0428(9) Uani 1 1 d . . .
H70A H 0.6034 0.0228 0.0456 0.064 Uiso 1 1 calc R A .
H70B H 0.5624 -0.0485 0.0763 0.064 Uiso 1 1 calc R . .
H70C H 0.6643 -0.0358 0.0819 0.064 Uiso 1 1 calc R . .
C71 C 0.4048(2) 0.1674(3) 0.15119(14) 0.0478(10) Uani 1 1 d . . .
H71A H 0.3821 0.2285 0.1395 0.072 Uiso 1 1 calc R A .
H71B H 0.3986 0.1631 0.1816 0.072 Uiso 1 1 calc R . .
H71C H 0.3730 0.1153 0.1352 0.072 Uiso 1 1 calc R . .
B1 B 0.0485(2) 0.7199(3) 0.11167(12) 0.0302(8) Uani 1 1 d . . .
B2 B 0.5618(3) 0.7088(3) 0.08122(13) 0.0368(9) Uani 1 1 d . . .
F1 F 0.13410(11) 0.69836(15) 0.11124(6) 0.0364(4) Uani 1 1 d . . .
F2 F -0.00043(16) 0.66340(17) 0.08145(10) 0.0746(9) Uani 1 1 d . . .
F3 F 0.03013(17) 0.7052(2) 0.15255(8) 0.0820(11) Uani 1 1 d . . .
F4 F 0.03256(12) 0.81464(14) 0.10093(6) 0.0327(4) Uani 1 1 d . . .
F5 F 0.63407(15) 0.6955(2) 0.06275(8) 0.0638(7) Uani 1 1 d . . .
F6 F 0.53013(18) 0.62276(19) 0.09274(9) 0.0686(7) Uani 1 1 d . . .
F7 F 0.50250(16) 0.7571(2) 0.05312(9) 0.0703(8) Uani 1 1 d . . .
F8 F 0.58202(17) 0.7644(2) 0.11790(8) 0.0617(7) Uani 1 1 d . . .

loop_
_atom_site_aniso_label
_atom_site_aniso_U_11
_atom_site_aniso_U_22
_atom_site_aniso_U_33
_atom_site_aniso_U_23
_atom_site_aniso_U_13
_atom_site_aniso_U_12
Ru1 0.01676(10) 0.01816(11) 0.01108(9) -0.00025(8) 0.00226(7) -0.00238(9)
N1 0.0139(10) 0.0155(11) 0.0145(10) -0.0001(9) 0.0038(8) 0.0003(9)
N2 0.0130(10) 0.0168(11) 0.0150(10) 0.0002(9) 0.0027(8) -0.0024(9)
N3 0.0177(11) 0.0203(12) 0.0128(10) -0.0010(9) 0.0019(8) 0.0039(9)
N4 0.0124(10) 0.0246(12) 0.0159(11) -0.0026(9) 0.0038(8) 0.0018(9)
N5 0.0169(11) 0.0188(12) 0.0160(11) -0.0042(9) 0.0026(9) -0.0046(9)
N6 0.0147(11) 0.0193(12) 0.0229(12) -0.0014(9) 0.0066(9) 0.0014(9)
C1 0.0135(12) 0.0148(13) 0.0225(13) 0.0001(11) 0.0053(10) -0.0013(10)
C2 0.0138(12) 0.0178(13) 0.0183(12) 0.0023(10) 0.0043(10) -0.0017(10)
C3 0.0175(12) 0.0176(13) 0.0107(11) 0.0015(10) 0.0005(9) 0.0010(10)
C4 0.0176(13) 0.0307(16) 0.0147(13) -0.0004(11) 0.0018(10) 0.0085(12)
C5 0.0151(13) 0.0318(16) 0.0181(13) -0.0001(12) 0.0048(10) 0.0051(11)
C6 0.0276(16) 0.0367(18) 0.0249(15) -0.0016(13) 0.0062(12) 0.0156(14)
C7 0.0187(15) 0.052(2) 0.0337(17) -0.0034(16) 0.0105(13) 0.0012(15)
C8 0.0239(14) 0.0190(14) 0.0163(13) -0.0035(11) 0.0016(11) 0.0018(11)
C9 0.0312(16) 0.0311(17) 0.0191(14) -0.0043(12) -0.0028(12) 0.0005(13)
C10 0.0412(18) 0.0196(15) 0.0327(17) -0.0036(13) 0.0097(14) 0.0037(13)
C11 0.0170(13) 0.0263(15) 0.0230(14) -0.0073(12) 0.0052(11) -0.0059(11)
C12 0.0195(14) 0.043(2) 0.0274(16) -0.0083(14) 0.0000(12) -0.0070(13)
C13 0.0257(15) 0.0290(17) 0.0332(16) -0.0028(14) 0.0078(13) -0.0114(13)
C14 0.0152(12) 0.0153(12) 0.0105(11) -0.0005(10) 0.0034(9) -0.0025(10)
C15 0.0167(13) 0.0363(17) 0.0187(13) 0.0037(13) -0.0001(10) -0.0097(12)
C16 0.0133(13) 0.0340(17) 0.0244(14) 0.0047(13) 0.0056(11) -0.0007(12)
C17 0.0301(17) 0.045(2) 0.0316(17) -0.0021(15) -0.0009(14) -0.0189(15)
C18 0.0168(15) 0.059(3) 0.054(2) 0.0055(19) 0.0100(15) 0.0082(16)
C19 0.0300(15) 0.0199(14) 0.0253(14) -0.0078(12) 0.0025(12) -0.0025(13)
C20 0.0436(19) 0.0391(19) 0.0261(16) -0.0086(15) 0.0147(14) -0.0099(16)
C21 0.075(3) 0.0236(17) 0.0299(18) -0.0021(14) 0.0115(18) 0.0042(18)
C22 0.0273(15) 0.0229(15) 0.0289(16) -0.0068(13) 0.0066(12) 0.0031(12)
C23 0.048(2) 0.047(2) 0.0351(19) -0.0114(17) 0.0159(16) 0.0153(18)
C24 0.0354(18) 0.0232(16) 0.044(2) 0.0002(15) 0.0117(15) 0.0074(14)
C25 0.083(3) 0.0248(17) 0.0208(16) 0.0065(13) 0.0159(17) 0.0139(18)
C26 0.0304(16) 0.0365(18) 0.0181(14) 0.0113(13) 0.0038(12) 0.0099(14)
C27 0.0308(15) 0.0298(16) 0.0109(12) -0.0010(12) 0.0000(11) -0.0020(13)
C28 0.0297(16) 0.053(2) 0.0142(13) 0.0076(14) 0.0080(12) 0.0081(16)
C29 0.0279(17) 0.073(3) 0.0209(15) 0.0162(17) 0.0009(13) -0.0174(18)
C30 0.0248(18) 0.111(4) 0.034(2) 0.030(2) 0.0015(15) 0.018(2)
C31 0.076(3) 0.097(4) 0.0254(19) 0.008(2) 0.0219(19) 0.052(3)
Ru2 0.01322(10) 0.02690(12) 0.01893(11) -0.00155(9) 0.00303(8) -0.00048(9)
N9 0.0146(10) 0.0234(12) 0.0190(11) -0.0071(10) 0.0041(9) -0.0006(9)
N10 0.0136(10) 0.0202(12) 0.0181(11) -0.0073(9) 0.0047(8) -0.0006(9)
N11 0.0132(11) 0.0240(13) 0.0203(11) -0.0073(10) 0.0038(9) -0.0016(9)
N12 0.0123(10) 0.0271(13) 0.0172(11) -0.0049(9) 0.0022(8) -0.0002(9)
N7 0.0113(10) 0.0288(13) 0.0189(11) -0.0033(10) 0.0042(8) 0.0002(9)
N8 0.0104(10) 0.0217(12) 0.0206(11) -0.0029(9) 0.0035(8) -0.0008(9)
C41 0.015(2) 0.012(3) 0.025(3) -0.007(2) -0.001(2) -0.006(2)
C42 0.017(2) 0.022(3) 0.028(3) 0.001(2) 0.0060(19) -0.0017(19)
C41' 0.018(3) 0.022(4) 0.030(4) -0.009(3) 0.000(3) 0.000(3)
C42' 0.017(3) 0.028(3) 0.021(3) 0.004(3) 0.001(2) -0.002(2)
C43 0.0155(12) 0.0206(13) 0.0146(12) -0.0028(10) 0.0035(10) 0.0007(10)
C44 0.0151(12) 0.0238(14) 0.0165(12) -0.0011(11) 0.0013(10) -0.0010(11)
C45 0.0136(12) 0.0271(15) 0.0190(13) -0.0038(11) 0.0039(10) -0.0031(11)
C46 0.0201(14) 0.0309(16) 0.0242(14) -0.0039(13) 0.0014(11) -0.0073(12)
C47 0.0163(14) 0.042(2) 0.0400(18) -0.0132(15) 0.0076(13) -0.0008(13)
C48 0.0274(16) 0.0305(17) 0.0341(17) -0.0178(14) 0.0082(13) -0.0001(13)
C49 0.058(2) 0.0269(19) 0.061(3) -0.0153(18) 0.016(2) 0.0039(17)
C50 0.0388(19) 0.058(2) 0.0279(17) -0.0215(17) 0.0152(15) -0.0153(18)
C51 0.0219(14) 0.0325(17) 0.0305(16) -0.0199(14) 0.0103(12) -0.0081(13)
C52 0.060(2) 0.0249(18) 0.061(3) -0.0117(17) 0.033(2) -0.0072(17)
C53 0.0256(16) 0.053(2) 0.0295(17) -0.0253(16) 0.0090(13) -0.0050(15)
C54 0.0153(12) 0.0184(13) 0.0160(12) -0.0002(10) 0.0043(10) -0.0010(10)
C55 0.0127(12) 0.0299(16) 0.0218(14) -0.0018(12) 0.0040(10) -0.0016(11)
C56 0.0125(12) 0.0204(14) 0.0239(13) -0.0001(11) 0.0041(10) -0.0003(10)
C57 0.0139(14) 0.077(3) 0.0322(18) -0.0196(18) 0.0067(13) -0.0012(16)
C58 0.0159(13) 0.0335(17) 0.0257(15) -0.0031(13) -0.0004(11) -0.0013(12)
C59 0.0172(13) 0.0273(15) 0.0207(13) -0.0104(12) -0.0004(10) 0.0001(12)
C60 0.057(2) 0.037(2) 0.039(2) -0.0197(17) -0.0037(17) 0.0165(18)
C61 0.0313(17) 0.048(2) 0.0222(15) -0.0047(14) 0.0043(13) -0.0011(15)
C62 0.0172(13) 0.0352(17) 0.0209(14) -0.0122(13) 0.0028(11) 0.0017(12)
C63 0.0294(17) 0.063(2) 0.0206(15) -0.0147(16) -0.0025(13) 0.0030(17)
C64 0.0323(18) 0.0344(19) 0.048(2) -0.0153(16) 0.0143(16) -0.0011(15)
C65 0.0266(16) 0.0390(19) 0.0324(17) 0.0065(15) 0.0102(13) -0.0045(14)
C66 0.0309(17) 0.042(2) 0.0239(15) 0.0048(14) 0.0090(13) -0.0022(14)
C67 0.0302(17) 0.047(2) 0.0241(16) 0.0106(15) 0.0012(13) -0.0024(15)
C68 0.0289(17) 0.0358(18) 0.0385(18) 0.0157(15) 0.0094(14) 0.0100(14)
C69 0.0391(19) 0.0308(18) 0.0411(19) 0.0023(15) 0.0119(15) 0.0048(15)
C70 0.049(2) 0.054(2) 0.0289(18) -0.0037(17) 0.0171(16) -0.0117(19)
C71 0.0329(19) 0.052(2) 0.062(3) 0.028(2) 0.0170(18) 0.0219(17)
B1 0.0255(17) 0.037(2) 0.0277(18) 0.0065(15) 0.0031(14) 0.0039(15)
B2 0.034(2) 0.045(2) 0.034(2) 0.0083(18) 0.0126(16) 0.0184(18)
F1 0.0286(9) 0.0507(12) 0.0312(10) 0.0057(9) 0.0083(8) 0.0118(9)
F2 0.0613(16) 0.0316(12) 0.111(2) 0.0019(14) -0.0457(15) -0.0061(11)
F3 0.0702(17) 0.124(3) 0.0643(16) 0.0654(17) 0.0483(14) 0.0622(17)
F4 0.0369(10) 0.0346(11) 0.0263(9) -0.0038(8) 0.0040(8) 0.0088(8)
F5 0.0556(14) 0.0800(18) 0.0645(16) 0.0196(14) 0.0361(12) 0.0379(14)
F6 0.0857(19) 0.0489(15) 0.0782(19) 0.0027(14) 0.0347(16) -0.0018(14)
F7 0.0513(15) 0.091(2) 0.0633(17) 0.0165(15) -0.0079(12) 0.0343(14)
F8 0.0724(17) 0.0757(18) 0.0396(13) -0.0029(12) 0.0167(12) -0.0025(14)

loop_
_atom_type_symbol
_atom_type_description
_atom_type_scat_dispersion_real
_atom_type_scat_dispersion_imag
_atom_type_scat_source
C C 0.0033 0.0016 'International Tables Vol C Tables 4.2.6.8 and 6.1.1.4'
H H 0.0000 0.0000 'International Tables Vol C Tables 4.2.6.8 and 6.1.1.4'
N N 0.0061 0.0033 'International Tables Vol C Tables 4.2.6.8 and 6.1.1.4'
B B 0.0013 0.0007 'International Tables Vol C Tables 4.2.6.8 and 6.1.1.4'
F F 0.0171 0.0103 'International Tables Vol C Tables 4.2.6.8 and 6.1.1.4'
Ru Ru -1.2594 0.8363 'International Tables Vol C Tables 4.2.6.8 and 6.1.1.4'

loop_
_geom_angle_atom_site_label_1
_geom_angle_atom_site_label_2
_geom_angle_atom_site_label_3
_geom_angle
N2 Ru1 C28 108.01(11)
N2 Ru1 N1 78.85(8)
C28 Ru1 N1 150.31(12)
N2 Ru1 C25 144.93(12)
C28 Ru1 C25 89.13(13)
N1 Ru1 C25 101.44(12)
N2 Ru1 C27 140.55(10)
C28 Ru1 C27 39.35(11)
N1 Ru1 C27 118.85(10)
C25 Ru1 C27 70.24(12)
N2 Ru1 C29 94.11(11)
C28 Ru1 C29 38.61(14)
N1 Ru1 C29 170.16(11)
C25 Ru1 C29 80.32(16)
C27 Ru1 C29 70.92(12)
N2 Ru1 C26 175.68(11)
C28 Ru1 C26 72.70(12)
N1 Ru1 C26 98.44(10)
C25 Ru1 C26 38.69(13)
C27 Ru1 C26 38.22(12)
C29 Ru1 C26 88.98(13)
C3 N1 C1 116.8(2)
C3 N1 Ru1 138.05(18)
C1 N1 Ru1 105.13(15)
C14 N2 C2 114.6(2)
C14 N2 Ru1 127.85(17)
C2 N2 Ru1 116.60(16)
C3 N3 C4 109.3(2)
C3 N3 C8 122.2(2)
C4 N3 C8 127.0(2)
C3 N4 C5 109.0(2)
C3 N4 C11 123.3(2)
C5 N4 C11 127.3(2)
C14 N5 C15 109.3(2)
C14 N5 C19 121.9(2)
C15 N5 C19 128.3(2)
C14 N6 C16 109.0(2)
C14 N6 C22 122.6(2)
C16 N6 C22 128.3(2)
N1 C1 C2 106.9(2)
N2 C2 C1 106.9(2)
N1 C3 N4 127.4(2)
N1 C3 N3 125.8(2)
N4 C3 N3 106.8(2)
C5 C4 N3 107.5(2)
C5 C4 C6 127.8(3)
N3 C4 C6 124.7(3)
C4 C5 N4 107.4(2)
C4 C5 C7 128.3(3)
N4 C5 C7 124.2(3)
N3 C8 C9 111.3(2)
N3 C8 C10 112.5(2)
C9 C8 C10 112.3(2)
N4 C11 C13 113.2(2)
N4 C11 C12 111.4(2)
C13 C11 C12 111.7(2)
N5 C14 N6 107.1(2)
N5 C14 N2 126.7(2)
N6 C14 N2 126.3(2)
C16 C15 N5 107.1(2)
C16 C15 C17 128.1(3)
N5 C15 C17 124.8(3)
C15 C16 N6 107.5(2)
C15 C16 C18 128.0(3)
N6 C16 C18 124.6(3)
N5 C19 C21 112.7(3)
N5 C19 C20 110.0(3)
C21 C19 C20 114.3(3)
N6 C22 C24 111.5(3)
N6 C22 C23 111.0(3)
C24 C22 C23 112.1(3)
C26 C25 Ru1 71.68(18)
C27 C26 C25 120.7(3)
C27 C26 C30 117.7(3)
C25 C26 C30 120.3(3)
C27 C26 Ru1 70.40(16)
C25 C26 Ru1 69.62(18)
C30 C26 Ru1 122.5(2)
C26 C27 C28 125.8(3)
C26 C27 Ru1 71.38(16)
C28 C27 Ru1 68.94(15)
C29 C28 C27 122.7(3)
C29 C28 C31 121.1(3)
C27 C28 C31 115.5(3)
C29 C28 Ru1 72.50(18)
C27 C28 Ru1 71.72(16)
C31 C28 Ru1 121.3(2)
C28 C29 Ru1 68.89(18)
N7 Ru2 C69 125.76(12)
N7 Ru2 C66 116.99(11)
C69 Ru2 C66 92.06(14)
N7 Ru2 N8 78.26(9)
C69 Ru2 N8 104.16(12)
C66 Ru2 N8 144.89(11)
N7 Ru2 C67 155.31(11)
C69 Ru2 C67 71.56(14)
C66 Ru2 C67 39.44(12)
N8 Ru2 C67 117.15(11)
N7 Ru2 C68 164.53(12)
C69 Ru2 C68 39.35(14)
C66 Ru2 C68 73.19(13)
N8 Ru2 C68 100.02(11)
C67 Ru2 C68 38.15(13)
N7 Ru2 C65 94.05(11)
C69 Ru2 C65 80.93(14)
C66 Ru2 C65 38.87(12)
N8 Ru2 C65 172.27(11)
C67 Ru2 C65 69.80(12)
C68 Ru2 C65 87.60(13)
C43 N9 C44 109.3(2)
C43 N9 C48 121.9(2)
C44 N9 C48 128.6(2)
C43 N10 C45 109.3(2)
C43 N10 C51 121.8(2)
C45 N10 C51 128.7(2)
C54 N11 C55 109.1(2)
C54 N11 C59 122.4(2)
C55 N11 C59 128.4(2)
C54 N12 C56 109.2(2)
C54 N12 C62 122.2(2)
C56 N12 C62 127.6(2)
C43 N7 C41' 119.0(5)
C43 N7 C41 114.6(3)
C41' N7 C41 16.1(5)
C43 N7 Ru2 125.22(19)
C41' N7 Ru2 115.8(4)
C41 N7 Ru2 117.9(3)
C54 N8 C42' 120.7(3)
C54 N8 C42 112.2(3)
C42' N8 C42 35.5(3)
C54 N8 Ru2 128.48(18)
C42' N8 Ru2 110.7(3)
C42 N8 Ru2 111.5(2)
N7 C41 C42 108.5(5)
N8 C42 C41 104.9(5)
N7 C41' C42' 105.4(7)
N8 C42' C41' 107.7(6)
N9 C43 N10 107.6(2)
N9 C43 N7 126.3(2)
N10 C43 N7 126.0(2)
C45 C44 N9 106.7(2)
C45 C44 C46 129.0(2)
N9 C44 C46 124.3(2)
C44 C45 N10 107.1(2)
C44 C45 C47 128.5(3)
N10 C45 C47 124.3(3)
N9 C48 C49 112.7(3)
N9 C48 C50 109.8(3)
C49 C48 C50 114.6(3)
N10 C51 C52 109.9(3)
N10 C51 C53 112.8(3)
C52 C51 C53 113.0(3)
N11 C54 N8 126.8(2)
N11 C54 N12 106.9(2)
N8 C54 N12 126.4(2)
C56 C55 N11 107.9(2)
C56 C55 C57 127.7(3)
N11 C55 C57 124.5(3)
C55 C56 N12 107.0(2)
C55 C56 C58 128.4(2)
N12 C56 C58 124.6(2)
N11 C59 C60 112.3(2)
N11 C59 C61 111.1(2)
C60 C59 C61 112.7(3)
N12 C62 C63 112.9(3)
N12 C62 C64 110.4(3)
C63 C62 C64 112.9(3)
C66 C65 Ru2 67.97(17)
C65 C66 C67 120.0(3)
C65 C66 C70 122.8(3)
C67 C66 C70 116.9(3)
C65 C66 Ru2 73.16(18)
C67 C66 Ru2 72.66(18)
C70 C66 Ru2 120.8(2)
C68 C67 C66 126.0(3)
C68 C67 Ru2 71.04(18)
C66 C67 Ru2 67.90(18)
C67 C68 C69 121.3(3)
C67 C68 C71 117.4(3)
C69 C68 C71 120.5(3)
C67 C68 Ru2 70.82(19)
C69 C68 Ru2 67.00(18)
C71 C68 Ru2 128.5(2)
C68 C69 Ru2 73.7(2)
F2 B1 F3 112.3(3)
F2 B1 F4 108.9(3)
F3 B1 F4 108.4(3)
F2 B1 F1 107.9(3)
F3 B1 F1 109.1(3)
F4 B1 F1 110.3(3)
F7 B2 F5 108.9(3)
F7 B2 F6 111.5(4)
F5 B2 F6 110.7(3)
F7 B2 F8 107.7(3)
F5 B2 F8 109.4(3)
F6 B2 F8 108.6(3)

loop_
_geom_bond_atom_site_label_1
_geom_bond_atom_site_label_2
_geom_bond_distance
Ru1 N2 2.009(2)
Ru1 C28 2.104(3)
Ru1 N1 2.123(2)
Ru1 C25 2.126(3)
Ru1 C27 2.140(3)
Ru1 C29 2.151(3)
Ru1 C26 2.153(3)
N1 C3 1.336(3)
N1 C1 1.471(3)
N2 C14 1.362(3)
N2 C2 1.474(3)
N3 C3 1.360(3)
N3 C4 1.407(3)
N3 C8 1.474(4)
N4 C3 1.360(3)
N4 C5 1.414(3)
N4 C11 1.483(4)
N5 C14 1.348(3)
N5 C15 1.400(4)
N5 C19 1.480(4)
N6 C14 1.355(3)
N6 C16 1.398(4)
N6 C22 1.470(4)
C1 C2 1.511(3)
C4 C5 1.339(4)
C4 C6 1.496(4)
C5 C7 1.509(4)
C8 C9 1.525(4)
C8 C10 1.529(4)
C11 C13 1.524(4)
C11 C12 1.531(4)
C15 C16 1.342(4)
C15 C17 1.490(4)
C16 C18 1.503(4)
C19 C21 1.514(5)
C19 C20 1.519(4)
C22 C24 1.523(4)
C22 C23 1.533(4)
C25 C26 1.418(5)
C26 C27 1.406(4)
C26 C30 1.510(5)
C27 C28 1.429(4)
C28 C29 1.407(5)
C28 C31 1.512(5)
Ru2 N7 1.997(2)
Ru2 C69 2.073(3)
Ru2 C66 2.095(3)
Ru2 N8 2.134(2)
Ru2 C67 2.158(3)
Ru2 C68 2.161(3)
Ru2 C65 2.163(3)
N9 C43 1.347(3)
N9 C44 1.403(3)
N9 C48 1.476(4)
N10 C43 1.347(3)
N10 C45 1.398(3)
N10 C51 1.474(4)
N11 C54 1.347(3)
N11 C55 1.400(3)
N11 C59 1.480(3)
N12 C54 1.364(3)
N12 C56 1.399(3)
N12 C62 1.480(3)
N7 C43 1.358(3)
N7 C41' 1.443(10)
N7 C41 1.497(7)
N8 C54 1.353(3)
N8 C42' 1.431(6)
N8 C42 1.498(6)
C41 C42 1.517(8)
C41' C42' 1.509(11)
C44 C45 1.359(4)
C44 C46 1.490(4)
C45 C47 1.487(4)
C48 C49 1.512(5)
C48 C50 1.519(5)
C51 C52 1.524(5)
C51 C53 1.529(4)
C55 C56 1.340(4)
C55 C57 1.500(4)
C56 C58 1.496(4)
C59 C60 1.511(4)
C59 C61 1.514(4)
C62 C63 1.521(4)
C62 C64 1.523(5)
C65 C66 1.418(5)
C66 C67 1.436(5)
C66 C70 1.510(5)
C67 C68 1.411(5)
C68 C69 1.428(5)
C68 C71 1.521(5)
B1 F2 1.378(4)
B1 F3 1.380(4)
B1 F4 1.386(4)
B1 F1 1.388(4)
B2 F7 1.362(4)
B2 F5 1.374(4)
B2 F6 1.379(5)
B2 F8 1.389(5)

loop_
_geom_torsion_atom_site_label_1
_geom_torsion_atom_site_label_2
_geom_torsion_atom_site_label_3
_geom_torsion_atom_site_label_4
_geom_torsion
N2 Ru1 N1 C3 -148.0(3)
C28 Ru1 N1 C3 105.1(3)
C25 Ru1 N1 C3 -3.8(3)
C27 Ru1 N1 C3 69.9(3)
C29 Ru1 N1 C3 -103.1(8)
C26 Ru1 N1 C3 35.4(3)
N2 Ru1 N1 C1 33.96(15)
C28 Ru1 N1 C1 -72.9(3)
C25 Ru1 N1 C1 178.18(17)
C27 Ru1 N1 C1 -108.22(17)
C29 Ru1 N1 C1 78.8(8)
C26 Ru1 N1 C1 -142.63(17)
C28 Ru1 N2 C14 -50.1(3)
N1 Ru1 N2 C14 159.8(2)
C25 Ru1 N2 C14 65.7(3)
C27 Ru1 N2 C14 -77.9(3)
C29 Ru1 N2 C14 -13.3(2)
C26 Ru1 N2 C14 -148.9(13)
C28 Ru1 N2 C2 141.8(2)
N1 Ru1 N2 C2 -8.28(18)
C25 Ru1 N2 C2 -102.4(3)
C27 Ru1 N2 C2 114.0(2)
C29 Ru1 N2 C2 178.7(2)
C26 Ru1 N2 C2 43.1(14)
C3 N1 C1 C2 127.8(2)
Ru1 N1 C1 C2 -53.7(2)
C14 N2 C2 C1 171.7(2)
Ru1 N2 C2 C1 -18.7(3)
N1 C1 C2 N2 47.5(3)
C1 N1 C3 N4 49.1(4)
Ru1 N1 C3 N4 -128.8(3)
C1 N1 C3 N3 -128.3(3)
Ru1 N1 C3 N3 53.8(4)
C5 N4 C3 N1 -175.2(2)
C11 N4 C3 N1 11.8(4)
C5 N4 C3 N3 2.5(3)
C11 N4 C3 N3 -170.4(2)
C4 N3 C3 N1 175.3(2)
C8 N3 C3 N1 8.2(4)
C4 N3 C3 N4 -2.5(3)
C8 N3 C3 N4 -169.7(2)
C3 N3 C4 C5 1.6(3)
C8 N3 C4 C5 167.9(2)
C3 N3 C4 C6 -177.1(3)
C8 N3 C4 C6 -10.7(4)
N3 C4 C5 N4 0.0(3)
C6 C4 C5 N4 178.6(3)
N3 C4 C5 C7 179.9(3)
C6 C4 C5 C7 -1.6(5)
C3 N4 C5 C4 -1.6(3)
C11 N4 C5 C4 171.0(3)
C3 N4 C5 C7 178.6(3)
C11 N4 C5 C7 -8.8(4)
C3 N3 C8 C9 94.8(3)
C4 N3 C8 C9 -69.9(3)
C3 N3 C8 C10 -138.1(3)
C4 N3 C8 C10 57.1(3)
C3 N4 C11 C13 -113.8(3)
C5 N4 C11 C13 74.6(3)
C3 N4 C11 C12 119.2(3)
C5 N4 C11 C12 -52.4(4)
C15 N5 C14 N6 -0.4(3)
C19 N5 C14 N6 172.6(2)
C15 N5 C14 N2 -179.7(2)
C19 N5 C14 N2 -6.7(4)
C16 N6 C14 N5 0.2(3)
C22 N6 C14 N5 178.9(2)
C16 N6 C14 N2 179.5(2)
C22 N6 C14 N2 -1.9(4)
C2 N2 C14 N5 102.7(3)
Ru1 N2 C14 N5 -65.6(3)
C2 N2 C14 N6 -76.5(3)
Ru1 N2 C14 N6 115.3(3)
C14 N5 C15 C16 0.4(3)
C19 N5 C15 C16 -172.0(3)
C14 N5 C15 C17 -179.0(3)
C19 N5 C15 C17 8.6(5)
N5 C15 C16 N6 -0.3(3)
C17 C15 C16 N6 179.1(3)
N5 C15 C16 C18 -179.4(3)
C17 C15 C16 C18 0.0(5)
C14 N6 C16 C15 0.1(3)
C22 N6 C16 C15 -178.5(3)
C14 N6 C16 C18 179.3(3)
C22 N6 C16 C18 0.7(5)
C14 N5 C19 C21 124.1(3)
C15 N5 C19 C21 -64.3(4)
C14 N5 C19 C20 -107.1(3)
C15 N5 C19 C20 64.5(4)
C14 N6 C22 C24 108.2(3)
C16 N6 C22 C24 -73.3(4)
C14 N6 C22 C23 -126.0(3)
C16 N6 C22 C23 52.4(4)
N2 Ru1 C25 C26 176.08(17)
C28 Ru1 C25 C26 -62.8(2)
N1 Ru1 C25 C26 89.2(2)
C27 Ru1 C25 C26 -27.53(19)
C29 Ru1 C25 C26 -100.6(2)
Ru1 C25 C26 C27 50.4(3)
Ru1 C25 C26 C30 -116.6(3)
N2 Ru1 C26 C27 76.1(14)
C28 Ru1 C26 C27 -24.0(2)
N1 Ru1 C26 C27 126.88(18)
C25 Ru1 C26 C27 -135.3(3)
C29 Ru1 C26 C27 -59.6(2)
N2 Ru1 C26 C25 -148.6(13)
C28 Ru1 C26 C25 111.3(2)
N1 Ru1 C26 C25 -97.8(2)
C27 Ru1 C26 C25 135.3(3)
C29 Ru1 C26 C25 75.7(2)
N2 Ru1 C26 C30 -34.9(15)
C28 Ru1 C26 C30 -135.0(3)
N1 Ru1 C26 C30 15.9(3)
C25 Ru1 C26 C30 113.7(4)
C27 Ru1 C26 C30 -111.0(4)
C29 Ru1 C26 C30 -170.6(3)
C25 C26 C27 C28 -5.3(5)
C30 C26 C27 C28 162.0(3)
Ru1 C26 C27 C28 44.8(3)
C25 C26 C27 Ru1 -50.1(3)
C30 C26 C27 Ru1 117.2(3)
N2 Ru1 C27 C26 -173.40(18)
C28 Ru1 C27 C26 142.2(3)
N1 Ru1 C27 C26 -64.6(2)
C25 Ru1 C27 C26 27.8(2)
C29 Ru1 C27 C26 114.1(2)
N2 Ru1 C27 C28 44.4(3)
N1 Ru1 C27 C28 153.17(19)
C25 Ru1 C27 C28 -114.4(2)
C29 Ru1 C27 C28 -28.1(2)
C26 Ru1 C27 C28 -142.2(3)
C26 C27 C28 C29 8.3(5)
Ru1 C27 C28 C29 53.9(3)
C26 C27 C28 C31 -162.3(3)
Ru1 C27 C28 C31 -116.7(3)
C26 C27 C28 Ru1 -45.7(3)
N2 Ru1 C28 C29 73.4(2)
N1 Ru1 C28 C29 172.5(2)
C25 Ru1 C28 C29 -75.5(2)
C27 Ru1 C28 C29 -134.5(3)
C26 Ru1 C28 C29 -111.1(2)
N2 Ru1 C28 C27 -152.14(18)
N1 Ru1 C28 C27 -53.0(3)
C25 Ru1 C28 C27 59.0(2)
C29 Ru1 C28 C27 134.5(3)
C26 Ru1 C28 C27 23.39(19)
N2 Ru1 C28 C31 -42.9(3)
N1 Ru1 C28 C31 56.3(4)
C25 Ru1 C28 C31 168.3(3)
C27 Ru1 C28 C31 109.3(4)
C29 Ru1 C28 C31 -116.2(4)
C26 Ru1 C28 C31 132.6(3)
C27 C28 C29 Ru1 -53.6(3)
C31 C28 C29 Ru1 116.5(3)
N2 Ru1 C29 C28 -114.0(2)
N1 Ru1 C29 C28 -157.9(7)
C25 Ru1 C29 C28 100.9(2)
C27 Ru1 C29 C28 28.6(2)
C26 Ru1 C29 C28 63.0(2)
C69 Ru2 N7 C43 -64.7(3)
C66 Ru2 N7 C43 49.9(3)
N8 Ru2 N7 C43 -163.8(2)
C67 Ru2 N7 C43 64.6(4)
C68 Ru2 N7 C43 -78.6(5)
C65 Ru2 N7 C43 17.0(2)
C69 Ru2 N7 C41' 115.4(5)
C66 Ru2 N7 C41' -130.0(5)
N8 Ru2 N7 C41' 16.3(5)
C67 Ru2 N7 C41' -115.3(5)
C68 Ru2 N7 C41' 101.5(6)
C65 Ru2 N7 C41' -162.9(5)
C69 Ru2 N7 C41 97.5(4)
C66 Ru2 N7 C41 -147.9(4)
N8 Ru2 N7 C41 -1.7(4)
C67 Ru2 N7 C41 -133.2(4)
C68 Ru2 N7 C41 83.5(5)
C65 Ru2 N7 C41 179.2(4)
N7 Ru2 N8 C54 -170.7(2)
C69 Ru2 N8 C54 65.0(3)
C66 Ru2 N8 C54 -50.1(3)
C67 Ru2 N8 C54 -11.3(3)
C68 Ru2 N8 C54 24.9(3)
C65 Ru2 N8 C54 -164.5(8)
N7 Ru2 N8 C42' 13.7(4)
C69 Ru2 N8 C42' -110.6(4)
C66 Ru2 N8 C42' 134.4(4)
C67 Ru2 N8 C42' 173.1(4)
C68 Ru2 N8 C42' -150.7(4)
C65 Ru2 N8 C42' 19.9(10)
N7 Ru2 N8 C42 -24.5(3)
C69 Ru2 N8 C42 -148.8(3)
C66 Ru2 N8 C42 96.2(3)
C67 Ru2 N8 C42 135.0(3)
C68 Ru2 N8 C42 171.2(3)
C65 Ru2 N8 C42 -18.3(9)
C43 N7 C41 C42 -169.3(4)
C41' N7 C41 C42 -60(2)
Ru2 N7 C41 C42 26.7(7)
C54 N8 C42 C41 -164.0(4)
C42' N8 C42 C41 -51.9(6)
Ru2 N8 C42 C41 44.0(5)
N7 C41 C42 N8 -44.0(7)
C43 N7 C41' C42' 139.1(6)
C41 N7 C41' C42' 61(2)
Ru2 N7 C41' C42' -41.0(8)
C54 N8 C42' C41' 145.2(5)
C42 N8 C42' C41' 59.5(7)
Ru2 N8 C42' C41' -38.9(7)
N7 C41' C42' N8 50.6(9)
C44 N9 C43 N10 -1.2(3)
C48 N9 C43 N10 -175.6(3)
C44 N9 C43 N7 -179.7(3)
C48 N9 C43 N7 5.9(4)
C45 N10 C43 N9 1.0(3)
C51 N10 C43 N9 175.7(2)
C45 N10 C43 N7 179.5(3)
C51 N10 C43 N7 -5.8(4)
C41' N7 C43 N9 -107.5(6)
C41 N7 C43 N9 -90.1(5)
Ru2 N7 C43 N9 72.6(3)
C41' N7 C43 N10 74.3(6)
C41 N7 C43 N10 91.7(5)
Ru2 N7 C43 N10 -105.6(3)
C43 N9 C44 C45 0.9(3)
C48 N9 C44 C45 174.8(3)
C43 N9 C44 C46 -178.7(3)
C48 N9 C44 C46 -4.7(5)
N9 C44 C45 N10 -0.2(3)
C46 C44 C45 N10 179.3(3)
N9 C44 C45 C47 177.8(3)
C46 C44 C45 C47 -2.7(5)
C43 N10 C45 C44 -0.5(3)
C51 N10 C45 C44 -174.7(3)
C43 N10 C45 C47 -178.6(3)
C51 N10 C45 C47 7.2(5)
C43 N9 C48 C49 -131.2(3)
C44 N9 C48 C49 55.5(4)
C43 N9 C48 C50 99.7(3)
C44 N9 C48 C50 -73.5(4)
C43 N10 C51 C52 -105.0(3)
C45 N10 C51 C52 68.5(4)
C43 N10 C51 C53 127.9(3)
C45 N10 C51 C53 -58.5(4)
C55 N11 C54 N8 -179.8(3)
C59 N11 C54 N8 -3.4(4)
C55 N11 C54 N12 -0.3(3)
C59 N11 C54 N12 176.2(2)
C42' N8 C54 N11 60.5(5)
C42 N8 C54 N11 99.3(4)
Ru2 N8 C54 N11 -114.7(3)
C42' N8 C54 N12 -118.9(5)
C42 N8 C54 N12 -80.2(4)
Ru2 N8 C54 N12 65.9(4)
C56 N12 C54 N11 0.3(3)
C62 N12 C54 N11 -168.9(3)
C56 N12 C54 N8 179.8(3)
C62 N12 C54 N8 10.6(4)
C54 N11 C55 C56 0.2(3)
C59 N11 C55 C56 -176.0(3)
C54 N11 C55 C57 -178.6(3)
C59 N11 C55 C57 5.2(5)
N11 C55 C56 N12 0.0(3)
C57 C55 C56 N12 178.8(3)
N11 C55 C56 C58 -179.1(3)
C57 C55 C56 C58 -0.3(6)
C54 N12 C56 C55 -0.2(3)
C62 N12 C56 C55 168.3(3)
C54 N12 C56 C58 179.0(3)
C62 N12 C56 C58 -12.6(5)
C54 N11 C59 C60 127.1(3)
C55 N11 C59 C60 -57.2(4)
C54 N11 C59 C61 -105.7(3)
C55 N11 C59 C61 70.0(4)
C54 N12 C62 C63 -131.7(3)
C56 N12 C62 C63 61.2(4)
C54 N12 C62 C64 100.9(3)
C56 N12 C62 C64 -66.2(4)
N7 Ru2 C65 C66 129.6(2)
C69 Ru2 C65 C66 -104.8(2)
N8 Ru2 C65 C66 123.5(8)
C67 Ru2 C65 C66 -31.3(2)
C68 Ru2 C65 C66 -65.8(2)
Ru2 C65 C66 C67 57.7(3)
Ru2 C65 C66 C70 -116.2(3)
N7 Ru2 C66 C65 -59.6(2)
C69 Ru2 C66 C65 72.8(2)
N8 Ru2 C66 C65 -168.75(19)
C67 Ru2 C66 C65 130.0(3)
C68 Ru2 C66 C65 107.8(2)
N7 Ru2 C66 C67 170.40(19)
C69 Ru2 C66 C67 -57.2(2)
N8 Ru2 C66 C67 61.3(3)
C68 Ru2 C66 C67 -22.2(2)
C65 Ru2 C66 C67 -130.0(3)
N7 Ru2 C66 C70 58.9(3)
C69 Ru2 C66 C70 -168.7(3)
N8 Ru2 C66 C70 -50.2(4)
C67 Ru2 C66 C70 -111.5(4)
C68 Ru2 C66 C70 -133.7(3)
C65 Ru2 C66 C70 118.6(4)
C65 C66 C67 C68 -14.7(5)
C70 C66 C67 C68 159.5(3)
Ru2 C66 C67 C68 43.2(3)
C65 C66 C67 Ru2 -57.9(3)
C70 C66 C67 Ru2 116.3(3)
N7 Ru2 C67 C68 -165.0(2)
C69 Ru2 C67 C68 -26.5(2)
C66 Ru2 C67 C68 -144.2(3)
N8 Ru2 C67 C68 70.4(2)
C65 Ru2 C67 C68 -113.3(2)
N7 Ru2 C67 C66 -20.8(4)
C69 Ru2 C67 C66 117.7(2)
N8 Ru2 C67 C66 -145.46(19)
C68 Ru2 C67 C66 144.2(3)
C65 Ru2 C67 C66 30.8(2)
C66 C67 C68 C69 3.8(5)
Ru2 C67 C68 C69 45.9(3)
C66 C67 C68 C71 -166.3(3)
Ru2 C67 C68 C71 -124.1(3)
C66 C67 C68 Ru2 -42.1(3)
N7 Ru2 C68 C67 156.1(4)
C69 Ru2 C68 C67 138.2(3)
C66 Ru2 C68 C67 22.8(2)
N8 Ru2 C68 C67 -121.68(19)
C65 Ru2 C68 C67 59.6(2)
N7 Ru2 C68 C69 18.0(5)
C66 Ru2 C68 C69 -115.3(2)
N8 Ru2 C68 C69 100.2(2)
C67 Ru2 C68 C69 -138.2(3)
C65 Ru2 C68 C69 -78.6(2)
N7 Ru2 C68 C71 -93.6(5)
C69 Ru2 C68 C71 -111.6(4)
C66 Ru2 C68 C71 133.1(4)
N8 Ru2 C68 C71 -11.4(4)
C67 Ru2 C68 C71 110.3(4)
C65 Ru2 C68 C71 169.9(4)
C67 C68 C69 Ru2 -47.5(3)
C71 C68 C69 Ru2 122.3(3)
N7 Ru2 C69 C68 -174.18(17)
C66 Ru2 C69 C68 60.0(2)
N8 Ru2 C69 C68 -88.6(2)
C67 Ru2 C69 C68 25.74(19)
C65 Ru2 C69 C68 97.4(2)
